data_1558376
loop_
_publ_author_name
'Guo, Rui'
'Jiang, Jingxing'
'Hu, Chenyang'
'Liu, Liu Leo'
'Cui, Ping'
'Zhao, Meihua'
'Ke, Zhuofeng'
'Tung, Chen-Ho'
'Kong, Lingbing'

_publ_section_title
;
 BNN-1,3-dipoles: isolation and intramolecular cycloaddition with
 unactivated arenes
;
_journal_name_full 'Chemical Science'
_journal_paper_doi 10.1039/D0SC02162H
_journal_year 2020
_chemical_formula_moiety '2(C19 H29 B N O2)'
_chemical_formula_sum 'C38 H58 B2 N2 O4'
_chemical_formula_weight 628.48
_space_group_crystal_system triclinic
_space_group_IT_number 2
_space_group_name_Hall '-P 1'
_space_group_name_H-M_alt 'P -1'
_atom_sites_solution_hydrogens geom
_atom_sites_solution_primary dual
_audit_creation_date 2020-06-09
_audit_creation_method
;
Olex2 1.2
(compiled 2018.05.29 svn.r3508 for OlexSys, GUI svn.r5506)
;
_audit_update_record
;
2020-06-09 deposited with the CCDC.	2020-06-19 downloaded from the CCDC.
;
_cell_angle_alpha 76.803(10)
_cell_angle_beta 82.173(9)
_cell_angle_gamma 68.411(11)
_cell_formula_units_Z 1
_cell_length_a 9.0716(10)
_cell_length_b 9.8412(13)
_cell_length_c 11.5149(12)
_cell_measurement_reflns_used 2294
_cell_measurement_temperature 172.99(10)
_cell_measurement_theta_max 75.3730
_cell_measurement_theta_min 3.9370
_cell_volume 929.1(2)
_computing_cell_refinement 'CrysAlisPro 1.171.40.25a (Rigaku OD, 2018)'
_computing_data_collection 'CrysAlisPro 1.171.40.25a (Rigaku OD, 2018)'
_computing_data_reduction 'CrysAlisPro 1.171.40.25a (Rigaku OD, 2018)'
_computing_molecular_graphics 'Olex2 (Dolomanov et al., 2009)'
_computing_publication_material 'Olex2 (Dolomanov et al., 2009)'
_computing_structure_refinement 'ShelXL (Sheldrick, 2015)'
_computing_structure_solution 'ShelXT (Sheldrick, 2015)'
_diffrn_ambient_environment N~2~
_diffrn_ambient_temperature 172.99(10)
_diffrn_detector 'CCD plate'
_diffrn_detector_area_resol_mean 10.0000
_diffrn_detector_type HyPix
_diffrn_measured_fraction_theta_full 0.979
_diffrn_measured_fraction_theta_max 0.923
_diffrn_measurement_details
;
List of Runs (angles in degrees, time in seconds):

  # Type    Start    End  Width  t~exp~   \w     \q     \k     \f   Frames
#--------------------------------------------------------------------------
  1  \w    -61.00  21.00   1.00    0.55    --  -48.45  38.00  90.00   82
  2  \w    -84.00   1.00   1.00    0.55    --  -48.45 109.00 -24.00   85
  3  \w     28.00  69.00   1.00    0.55    --   48.45-109.00-119.00   41
  4  \w     14.00  61.00   1.00    0.55    --   48.45 -38.00-150.00   47
  5  \w     69.00 108.00   1.00    4.00    --  106.49-109.00-119.00   39
  6  \w     35.00 129.00   1.00    4.00    --  106.49 -77.00-180.00   94
  7  \w    153.00 178.00   1.00    4.00    --  106.49  57.00-120.00   25
  8  \w    101.00 145.00   1.00    4.00    --  106.49 109.00 -24.00   44
  9  \w     92.00 141.00   1.00    4.00    --  106.49  57.00-120.00   49
 10  \w     94.00 174.00   1.00    4.00    --  106.49  57.00  60.00   80
 11  \w    152.00 178.00   1.00    4.00    --  106.49  19.00 150.00   26
 12  \w     94.00 164.00   1.00    4.00    --  106.49 125.00  90.00   70
 13  \w     94.00 149.00   1.00    4.00    --  106.49  19.00 150.00   55
 14  \w     74.00 114.00   1.00    4.00    --  106.49-125.00  60.00   40
 15  \w     34.00  69.00   1.00    4.00    --  106.49-125.00  60.00   35
 16  \w     34.00 109.00   1.00    4.00    --  106.49 -99.00  60.00   75
 17  \w     43.00 104.00   1.00    4.00    --  106.49 -99.00 150.00   61
 18  \w    -20.00  11.00   1.00    0.55    --   48.45 -38.00-150.00   31
 19  \w   -109.00 -71.00   1.00    0.55    --  -48.45-125.00  60.00   38
 20  \w   -120.00 -89.00   1.00    4.00    --  -86.25 -99.00  30.00   31
 21  \w   -125.00 -85.00   1.00    4.00    --  -86.25 -99.00 -30.00   40
 22  \w   -120.00 -79.00   1.00    4.00    --  -86.25-109.00-119.00   41
 23  \w   -111.00 -77.00   1.00    0.55    --  -48.45-125.00 -90.00   34
 24  \w   -154.00-127.00   1.00    4.00    --  -86.25 -99.00  30.00   27
 25  \w   -153.00-128.00   1.00    4.00    --  -86.25 -99.00 -30.00   25
 26  \w    -83.00 -57.00   1.00    4.00    --  -86.25 109.00 -24.00   26
;
_diffrn_measurement_device 'four-circle diffractometer'
_diffrn_measurement_device_type 'XtaLAB Synergy, Dualflex, HyPix'
_diffrn_measurement_method '\w scans'
_diffrn_orient_matrix_type 'CrysAlisPro convention (1999,Acta A55,543-557)'
_diffrn_orient_matrix_UB_11 -0.0600897000
_diffrn_orient_matrix_UB_12 -0.1078883000
_diffrn_orient_matrix_UB_13 -0.0410600000
_diffrn_orient_matrix_UB_21 0.0098008000
_diffrn_orient_matrix_UB_22 -0.0928196000
_diffrn_orient_matrix_UB_23 0.1279131000
_diffrn_orient_matrix_UB_31 -0.1725094000
_diffrn_orient_matrix_UB_32 0.0958581000
_diffrn_orient_matrix_UB_33 0.0299832000
_diffrn_radiation_monochromator mirror
_diffrn_radiation_probe x-ray
_diffrn_radiation_type CuK\a
_diffrn_radiation_wavelength 1.54184
_diffrn_reflns_av_R_equivalents 0.0532
_diffrn_reflns_av_unetI/netI 0.0667
_diffrn_reflns_Laue_measured_fraction_full 0.979
_diffrn_reflns_Laue_measured_fraction_max 0.923
_diffrn_reflns_limit_h_max 9
_diffrn_reflns_limit_h_min -11
_diffrn_reflns_limit_k_max 12
_diffrn_reflns_limit_k_min -12
_diffrn_reflns_limit_l_max 14
_diffrn_reflns_limit_l_min -14
_diffrn_reflns_number 8347
_diffrn_reflns_point_group_measured_fraction_full 0.979
_diffrn_reflns_point_group_measured_fraction_max 0.923
_diffrn_reflns_theta_full 67.684
_diffrn_reflns_theta_max 76.405
_diffrn_reflns_theta_min 3.950
_diffrn_source 'micro-focus sealed X-ray tube'
_diffrn_source_type 'PhotonJet (Cu) X-ray Source'
_exptl_absorpt_coefficient_mu 0.549
_exptl_absorpt_correction_T_max 1.00000
_exptl_absorpt_correction_T_min 0.80333
_exptl_absorpt_correction_type multi-scan
_exptl_absorpt_process_details
;
CrysAlisPro 1.171.40.25a (Rigaku Oxford Diffraction, 2018)
Empirical absorption correction using spherical harmonics,
 implemented in SCALE3 ABSPACK scaling algorithm.
;
_exptl_crystal_colour colourless
_exptl_crystal_colour_primary colourless
_exptl_crystal_density_diffrn 1.123
_exptl_crystal_description block
_exptl_crystal_F_000 342
_exptl_crystal_size_max 0.4
_exptl_crystal_size_mid 0.3
_exptl_crystal_size_min 0.3
_refine_diff_density_max 0.409
_refine_diff_density_min -0.347
_refine_diff_density_rms 0.051
_refine_ls_extinction_method none
_refine_ls_goodness_of_fit_ref 1.079
_refine_ls_hydrogen_treatment constr
_refine_ls_matrix_type full
_refine_ls_number_parameters 434
_refine_ls_number_reflns 3616
_refine_ls_number_restraints 1042
_refine_ls_restrained_S_all 1.018
_refine_ls_R_factor_all 0.1119
_refine_ls_R_factor_gt 0.0803
_refine_ls_shift/su_max 0.000
_refine_ls_shift/su_mean 0.000
_refine_ls_structure_factor_coef Fsqd
_refine_ls_weighting_details 'w=1/[\s^2^(Fo^2^)+(0.0473P)^2^+1.2321P] where P=(Fo^2^+2Fc^2^)/3'
_refine_ls_weighting_scheme calc
_refine_ls_wR_factor_gt 0.1902
_refine_ls_wR_factor_ref 0.2121
_reflns_Friedel_coverage 0.000
_reflns_number_gt 2685
_reflns_number_total 3616
_reflns_threshold_expression 'I > 2\s(I)'
_cod_data_source_file d0sc02162h2.cif
_cod_data_source_block klb-7
_cod_database_code 1558376
_shelx_shelxl_version_number 2018/3
_shelx_space_group_comment
;
The symmetry employed for this shelxl refinement is uniquely defined
by the following loop, which should always be used as a source of
symmetry information in preference to the above space-group names.
They are only intended as comments.
;
_shelx_estimated_absorpt_t_max 0.853
_shelx_estimated_absorpt_t_min 0.810
_reflns_odcompleteness_completeness 98.40
_reflns_odcompleteness_iscentric 1
_reflns_odcompleteness_theta 66.97
_olex2_refinement_description
;
1. Fixed Uiso
 At 1.2 times of:
  All C(H) groups
 At 1.5 times of:
  All C(H,H,H) groups
2. Restrained distances
 C8A-C7 \\sim C8B-C7 \\sim C9B-C7 \\sim C9A-C7 \\sim C7-C10B \\sim C7-C10A
\\sim C17A-C15 \\sim C16B-C15
 with sigma of 0.02
 C16A-C15 \\sim C17B-C15 \\sim C18A-C15 \\sim C18B-C15 \\sim C13B-C11 \\sim
C13A-C11 \\sim C14A-C11
 with sigma of 0.02
 C14B-C11 \\sim C12A-C11 \\sim C12B-C11
 with sigma of 0.02
 C19-O2 \\sim C20-O4
 with sigma of 0.01
 C1-B1 \\sim C1-B1A
 with sigma of 0.01
3. Restrained planarity
 B1, O1, C19, N1, N2, C20, O2, O3, O4, B2, C1
 with sigma of 0.01
 B1A, O1A, C19A, N1A, N2A, C20A, O2A, O3A, O4A, B2A, C1
 with sigma of 0.01
4. Uiso/Uaniso restraints and constraints
C7 \\sim C8A \\sim C9A \\sim C10A \\sim C8B \\sim C9B \\sim C10B \\sim C11
\\sim C12A \\sim C13A \\sim C14A \\sim C12B \\sim C13B \\sim C14B \\sim C15
\\sim C16A \\sim C17A \\sim C18A \\sim C16B \\sim C17B \\sim C18B: within 2A
with sigma of 0.01 and sigma for terminal atoms of 0.02
B1 \\sim O1 \\sim C19 \\sim N1 \\sim N2 \\sim C20 \\sim O2 \\sim O3 \\sim O4
\\sim B2 \\sim B1A \\sim O1A \\sim C19A \\sim N1A \\sim N2A \\sim C20A \\sim
O2A \\sim O3A \\sim O4A \\sim B2A: within 2A with sigma of 0.01 and sigma for
terminal atoms of 0.02
Uanis(B1) \\sim Ueq, Uanis(O1) \\sim Ueq, Uanis(C19) \\sim Ueq, Uanis(N1) \\sim
Ueq, Uanis(N2) \\sim Ueq, Uanis(C20) \\sim Ueq, Uanis(O2) \\sim Ueq, Uanis(O3)
\\sim Ueq, Uanis(O4) \\sim Ueq, Uanis(B2) \\sim Ueq, Uanis(B1A) \\sim Ueq,
Uanis(O1A) \\sim Ueq, Uanis(C19A) \\sim Ueq, Uanis(N1A) \\sim Ueq, Uanis(N2A)
\\sim Ueq, Uanis(C20A) \\sim Ueq, Uanis(O2A) \\sim Ueq, Uanis(O3A) \\sim Ueq,
Uanis(O4A) \\sim Ueq, Uanis(B2A) \\sim Ueq: with sigma of 0.01 and sigma for
terminal atoms of 0.02
5. Rigid body (RIGU) restrains
 B1, O1, C19, N1, N2, C20, O2, O3, O4, B2, B1A, O1A, C19A, N1A, N2A, C20A, O2A,
  O3A, O4A, B2A, C7, C8A, C9A, C10A, C8B, C9B, C10B, C11, C12A, C13A, C14A,
 C12B, C13B, C14B, C15, C16A, C17A, C18A, C16B, C17B, C18B
 with sigma for 1-2 distances of 0.01 and sigma for 1-3 distances of 0.01
6. Same fragment restrains
{B1, O1, C19, N1, N2, C20, O2, O3, O4, B2} sigma for 1-2: 0.01, 1-3: 0.04
as
{B1A, O1A, C19A, N1A, N2A, C20A, O2A, O3A, O4A, B2A}
7. Others
 Sof(C8B)=Sof(H8BA)=Sof(H8BB)=Sof(H8BC)=Sof(C9B)=Sof(H9BA)=Sof(H9BB)=Sof(H9BC)=
 Sof(C10B)=Sof(H10D)=Sof(H10E)=Sof(H10F)=1-FVAR(1)
 Sof(C8A)=Sof(H8AA)=Sof(H8AB)=Sof(H8AC)=Sof(C9A)=Sof(H9AA)=Sof(H9AB)=Sof(H9AC)=
 Sof(C10A)=Sof(H10A)=Sof(H10B)=Sof(H10C)=FVAR(1)
 Sof(C12B)=Sof(H12D)=Sof(H12E)=Sof(H12F)=Sof(C13B)=Sof(H13D)=Sof(H13E)=
 Sof(H13F)=Sof(C14B)=Sof(H14D)=Sof(H14E)=Sof(H14F)=1-FVAR(2)
 Sof(C12A)=Sof(H12A)=Sof(H12B)=Sof(H12C)=Sof(C13A)=Sof(H13A)=Sof(H13B)=
 Sof(H13C)=Sof(C14A)=Sof(H14A)=Sof(H14B)=Sof(H14C)=FVAR(2)
 Sof(C16B)=Sof(H16D)=Sof(H16E)=Sof(H16F)=Sof(C17B)=Sof(H17D)=Sof(H17E)=
 Sof(H17F)=Sof(C18B)=Sof(H18D)=Sof(H18E)=Sof(H18F)=1-FVAR(3)
 Sof(C16A)=Sof(H16A)=Sof(H16B)=Sof(H16C)=Sof(C17A)=Sof(H17A)=Sof(H17B)=
 Sof(H17C)=Sof(C18A)=Sof(H18A)=Sof(H18B)=Sof(H18C)=FVAR(3)
 Sof(B1A)=Sof(O1A)=Sof(C19A)=Sof(N1A)=Sof(N2A)=Sof(C20A)=Sof(O2A)=Sof(O3A)=
 Sof(O4A)=Sof(B2A)=0.5*(1-FVAR(5))
 Sof(B1)=Sof(O1)=Sof(C19)=Sof(N1)=Sof(N2)=Sof(C20)=Sof(O2)=Sof(O3)=Sof(O4)=
 Sof(B2)=0.5*FVAR(5)
8.a Aromatic/amide H refined with riding coordinates:
 C3(H3), C5(H5)
8.b Fitted hexagon refined as free rotating group:
 C1(C2,C3,C4,C5,C6)
8.c Idealised Me refined as rotating group:
 C8A(H8AA,H8AB,H8AC), C9A(H9AA,H9AB,H9AC), C10A(H10A,H10B,H10C), C8B(H8BA,H8BB,
 H8BC), C9B(H9BA,H9BB,H9BC), C10B(H10D,H10E,H10F), C12A(H12A,H12B,H12C),
 C13A(H13A,H13B,H13C), C14A(H14A,H14B,H14C), C12B(H12D,H12E,H12F), C13B(H13D,
 H13E,H13F), C14B(H14D,H14E,H14F), C16A(H16A,H16B,H16C), C17A(H17A,H17B,H17C),
 C18A(H18A,H18B,H18C), C16B(H16D,H16E,H16F), C17B(H17D,H17E,H17F), C18B(H18D,
 H18E,H18F)
;
_olex2_submission_special_instructions 'No special instructions were received'
_oxdiff_exptl_absorpt_empirical_details
;
Empirical correction (ABSPACK) includes:
- Absorption correction using spherical harmonics
- Frame scaling
;
_oxdiff_exptl_absorpt_empirical_full_max 1.644
_oxdiff_exptl_absorpt_empirical_full_min 0.324

loop_
_space_group_symop_operation_xyz
'x, y, z'
'-x, -y, -z'

loop_
_atom_site_label
_atom_site_type_symbol
_atom_site_fract_x
_atom_site_fract_y
_atom_site_fract_z
_atom_site_U_iso_or_equiv
_atom_site_adp_type
_atom_site_occupancy
_atom_site_site_symmetry_order
_atom_site_calc_flag
_atom_site_refinement_flags_posn
_atom_site_refinement_flags_adp
_atom_site_refinement_flags_occupancy
_atom_site_disorder_assembly
_atom_site_disorder_group
B1 B 0.5128(16) 0.138(3) 0.380(3) 0.027(3) Uani 0.316(2) 1 d D U P A -1
O1 O 0.4443(12) 0.067(2) 0.314(2) 0.029(3) Uani 0.316(2) 1 d D U P A -1
C19 C 0.4185(14) -0.054(2) 0.399(2) 0.028(2) Uani 0.316(2) 1 d D U P A -1
N1 N 0.4627(14) -0.057(2) 0.4980(15) 0.031(2) Uani 0.316(2) 1 d D U P A -1
N2 N 0.5205(13) 0.060(2) 0.4908(15) 0.032(2) Uani 0.316(2) 1 d D U P A -1
C20 C 0.5696(16) 0.045(3) 0.613(2) 0.031(3) Uani 0.316(2) 1 d D U P A -1
O2 O 0.3611(15) -0.126(2) 0.359(2) 0.031(3) Uani 0.316(2) 1 d D U P A -1
O3 O 0.5384(14) -0.068(2) 0.680(2) 0.029(3) Uani 0.316(2) 1 d D U P A -1
O4 O 0.6246(15) 0.135(3) 0.627(3) 0.040(4) Uani 0.316(2) 1 d D U P A -1
B2 B 0.476(2) -0.144(3) 0.628(3) 0.029(3) Uani 0.316(2) 1 d D U P A -1
B1A B 0.556(2) 0.157(3) 0.440(3) 0.028(3) Uani 0.184(2) 1 d D U P A -2
O1A O 0.6091(16) 0.137(2) 0.560(2) 0.036(3) Uani 0.184(2) 1 d D U P A -2
C19A C 0.5748(19) 0.011(3) 0.629(2) 0.034(3) Uani 0.184(2) 1 d D U P A -2
N1A N 0.5132(16) -0.037(2) 0.564(2) 0.030(2) Uani 0.184(2) 1 d D U P A -2
N2A N 0.4984(15) 0.049(2) 0.447(2) 0.032(2) Uani 0.184(2) 1 d D U P A -2
C20A C 0.424(2) -0.020(4) 0.380(3) 0.031(3) Uani 0.184(2) 1 d D U P A -2
O2A O 0.612(2) -0.021(3) 0.731(2) 0.044(5) Uani 0.184(2) 1 d D U P A -2
O3A O 0.4001(17) -0.132(2) 0.4544(18) 0.032(3) Uani 0.184(2) 1 d D U P A -2
O4A O 0.400(2) 0.037(3) 0.276(2) 0.039(4) Uani 0.184(2) 1 d D U P A -2
B2A B 0.445(2) -0.160(3) 0.566(3) 0.029(3) Uani 0.184(2) 1 d D U P A -2
C1 C 0.56418(19) 0.28601(14) 0.32032(15) 0.0357(7) Uani 1 1 d D . . . .
C2 C 0.44663(15) 0.42616(16) 0.31100(15) 0.0307(6) Uani 1 1 d G . . A .
C3 C 0.47189(17) 0.54785(13) 0.23420(15) 0.0319(6) Uani 1 1 d G . . A .
H3 H 0.393246 0.641621 0.227959 0.038 Uiso 1 1 calc R . . . .
C4 C 0.6147(2) 0.52941(14) 0.16672(15) 0.0337(6) Uani 1 1 d G . . A .
C5 C 0.73224(16) 0.38926(17) 0.17604(15) 0.0345(6) Uani 1 1 d G . . A .
H5 H 0.827785 0.376919 0.130889 0.041 Uiso 1 1 calc R . . . .
C6 C 0.70699(17) 0.26756(13) 0.25284(16) 0.0325(6) Uani 1 1 d G . . A .
C7 C 0.6424(4) 0.6640(3) 0.0771(3) 0.0454(8) Uani 1 1 d D U . . .
C8A C 0.779(3) 0.613(3) -0.015(2) 0.077(6) Uani 0.251(18) 1 d D U P A 1
H8AA H 0.877996 0.578778 0.021576 0.116 Uiso 0.251(18) 1 calc GR . P A 1
H8AB H 0.774696 0.695574 -0.079924 0.116 Uiso 0.251(18) 1 calc GR . P A 1
H8AC H 0.768444 0.534124 -0.045276 0.116 Uiso 0.251(18) 1 calc GR . P A 1
C9A C 0.685(4) 0.757(3) 0.145(2) 0.067(5) Uani 0.251(18) 1 d D U P A 1
H9AA H 0.710549 0.835460 0.089705 0.101 Uiso 0.251(18) 1 calc GR . P A 1
H9AB H 0.774389 0.695845 0.191336 0.101 Uiso 0.251(18) 1 calc GR . P A 1
H9AC H 0.595897 0.799987 0.197311 0.101 Uiso 0.251(18) 1 calc GR . P A 1
C10A C 0.498(2) 0.751(3) 0.006(2) 0.066(5) Uani 0.251(18) 1 d D U P A 1
H10A H 0.516966 0.830613 -0.051902 0.099 Uiso 0.251(18) 1 calc GR . P A 1
H10B H 0.408190 0.790596 0.058374 0.099 Uiso 0.251(18) 1 calc GR . P A 1
H10C H 0.475656 0.685738 -0.034982 0.099 Uiso 0.251(18) 1 calc GR . P A 1
C8B C 0.7096(13) 0.6224(9) -0.0427(5) 0.062(2) Uani 0.749(18) 1 d D U P A 2
H8BA H 0.810676 0.543257 -0.033117 0.093 Uiso 0.749(18) 1 calc GR . P A 2
H8BB H 0.722891 0.707475 -0.097078 0.093 Uiso 0.749(18) 1 calc GR . P A 2
H8BC H 0.638075 0.590014 -0.074071 0.093 Uiso 0.749(18) 1 calc GR . P A 2
C9B C 0.7590(16) 0.7066(14) 0.1305(8) 0.085(3) Uani 0.749(18) 1 d D U P A 2
H9BA H 0.714485 0.735599 0.205473 0.128 Uiso 0.749(18) 1 calc GR . P A 2
H9BB H 0.780283 0.788356 0.076783 0.128 Uiso 0.749(18) 1 calc GR . P A 2
H9BC H 0.856121 0.622988 0.143183 0.128 Uiso 0.749(18) 1 calc GR . P A 2
C10B C 0.4869(9) 0.7989(8) 0.0552(9) 0.083(3) Uani 0.749(18) 1 d D U P A 2
H10D H 0.505688 0.873642 -0.008590 0.125 Uiso 0.749(18) 1 calc GR . P A 2
H10E H 0.451005 0.839260 0.126632 0.125 Uiso 0.749(18) 1 calc GR . P A 2
H10F H 0.407328 0.767613 0.033945 0.125 Uiso 0.749(18) 1 calc GR . P A 2
C11 C 0.8537(3) 0.1189(3) 0.2587(3) 0.0429(7) Uani 1 1 d D U . . .
C12A C 0.9219(13) 0.0843(14) 0.3838(9) 0.088(4) Uani 0.424(7) 1 d D U P A 1
H12A H 0.845408 0.064186 0.445069 0.132 Uiso 0.424(7) 1 calc GR . P A 1
H12B H 0.944250 0.168469 0.394655 0.132 Uiso 0.424(7) 1 calc GR . P A 1
H12C H 1.017900 -0.001171 0.388647 0.132 Uiso 0.424(7) 1 calc GR . P A 1
C13A C 0.9934(12) 0.1289(11) 0.1734(12) 0.082(4) Uani 0.424(7) 1 d D U P A 1
H13A H 1.030921 0.201144 0.190717 0.123 Uiso 0.424(7) 1 calc GR . P A 1
H13B H 0.960823 0.158580 0.092814 0.123 Uiso 0.424(7) 1 calc GR . P A 1
H13C H 1.077075 0.033484 0.182627 0.123 Uiso 0.424(7) 1 calc GR . P A 1
C14A C 0.8104(11) -0.0065(10) 0.2424(14) 0.072(3) Uani 0.424(7) 1 d D U P A 1
H14A H 0.747221 0.024775 0.174212 0.108 Uiso 0.424(7) 1 calc GR . P A 1
H14B H 0.750749 -0.036770 0.312346 0.108 Uiso 0.424(7) 1 calc GR . P A 1
H14C H 0.905217 -0.088623 0.229915 0.108 Uiso 0.424(7) 1 calc GR . P A 1
C12B C 0.9955(8) 0.1414(8) 0.2933(10) 0.081(3) Uani 0.576(7) 1 d D U P A 2
H12D H 0.975442 0.163899 0.372045 0.121 Uiso 0.576(7) 1 calc GR . P A 2
H12E H 1.015179 0.222555 0.237451 0.121 Uiso 0.576(7) 1 calc GR . P A 2
H12F H 1.086694 0.052266 0.292442 0.121 Uiso 0.576(7) 1 calc GR . P A 2
C13B C 0.8921(11) 0.0822(9) 0.1297(7) 0.086(3) Uani 0.576(7) 1 d D U P A 2
H13D H 0.907698 0.165524 0.074281 0.129 Uiso 0.576(7) 1 calc GR . P A 2
H13E H 0.805195 0.062530 0.106666 0.129 Uiso 0.576(7) 1 calc GR . P A 2
H13F H 0.986868 -0.003907 0.129280 0.129 Uiso 0.576(7) 1 calc GR . P A 2
C14B C 0.8315(8) -0.0181(6) 0.3378(8) 0.063(2) Uani 0.576(7) 1 d D U P A 2
H14D H 0.813141 -0.005285 0.419347 0.095 Uiso 0.576(7) 1 calc GR . P A 2
H14E H 0.925264 -0.103340 0.330495 0.095 Uiso 0.576(7) 1 calc GR . P A 2
H14F H 0.742061 -0.032867 0.313858 0.095 Uiso 0.576(7) 1 calc GR . P A 2
C15 C 0.2829(3) 0.4623(3) 0.3848(3) 0.0364(7) Uani 1 1 d D U . . .
C16A C 0.148(2) 0.495(4) 0.305(2) 0.072(5) Uani 0.154(6) 1 d D U P A 1
H16A H 0.146438 0.402600 0.291234 0.109 Uiso 0.154(6) 1 calc GR . P A 1
H16B H 0.165317 0.555170 0.229526 0.109 Uiso 0.154(6) 1 calc GR . P A 1
H16C H 0.049036 0.546562 0.342641 0.109 Uiso 0.154(6) 1 calc GR . P A 1
C17A C 0.232(3) 0.610(2) 0.427(3) 0.056(5) Uani 0.154(6) 1 d D U P A 1
H17A H 0.299329 0.600703 0.487958 0.084 Uiso 0.154(6) 1 calc GR . P A 1
H17B H 0.124029 0.636110 0.457863 0.084 Uiso 0.154(6) 1 calc GR . P A 1
H17C H 0.241990 0.686385 0.360439 0.084 Uiso 0.154(6) 1 calc GR . P A 1
C18A C 0.251(3) 0.337(2) 0.476(2) 0.067(6) Uani 0.154(6) 1 d D U P A 1
H18A H 0.138862 0.363434 0.494540 0.101 Uiso 0.154(6) 1 calc GR . P A 1
H18B H 0.303591 0.321963 0.547517 0.101 Uiso 0.154(6) 1 calc GR . P A 1
H18C H 0.290673 0.247752 0.444280 0.101 Uiso 0.154(6) 1 calc GR . P A 1
C16B C 0.1666(5) 0.6155(5) 0.3337(6) 0.0763(18) Uani 0.846(6) 1 d D U P A 2
H16D H 0.158795 0.623079 0.250036 0.114 Uiso 0.846(6) 1 calc GR . P A 2
H16E H 0.203883 0.691089 0.344638 0.114 Uiso 0.846(6) 1 calc GR . P A 2
H16F H 0.064063 0.628916 0.374367 0.114 Uiso 0.846(6) 1 calc GR . P A 2
C17B C 0.3087(5) 0.4577(7) 0.5120(4) 0.0781(17) Uani 0.846(6) 1 d D U P A 2
H17D H 0.349537 0.534117 0.514570 0.117 Uiso 0.846(6) 1 calc GR . P A 2
H17E H 0.383397 0.362136 0.544212 0.117 Uiso 0.846(6) 1 calc GR . P A 2
H17F H 0.209659 0.473958 0.558456 0.117 Uiso 0.846(6) 1 calc GR . P A 2
C18B C 0.1997(5) 0.3554(6) 0.3802(5) 0.0657(14) Uani 0.846(6) 1 d D U P A 2
H18D H 0.247235 0.262694 0.433574 0.098 Uiso 0.846(6) 1 calc GR . P A 2
H18E H 0.209947 0.338131 0.300284 0.098 Uiso 0.846(6) 1 calc GR . P A 2
H18F H 0.089303 0.397571 0.403980 0.098 Uiso 0.846(6) 1 calc GR . P A 2

loop_
_atom_site_aniso_label
_atom_site_aniso_U_11
_atom_site_aniso_U_22
_atom_site_aniso_U_33
_atom_site_aniso_U_23
_atom_site_aniso_U_13
_atom_site_aniso_U_12
B1 0.028(4) 0.023(4) 0.029(4) -0.003(4) -0.001(4) -0.012(3)
O1 0.035(4) 0.026(4) 0.032(4) -0.001(3) -0.007(3) -0.019(3)
C19 0.034(3) 0.024(4) 0.032(4) -0.001(3) -0.005(3) -0.018(3)
N1 0.043(3) 0.025(3) 0.033(3) 0.004(3) -0.010(3) -0.022(3)
N2 0.043(3) 0.028(3) 0.031(3) 0.000(3) -0.011(3) -0.020(3)
C20 0.036(4) 0.028(4) 0.029(4) -0.001(4) -0.007(3) -0.012(3)
O2 0.040(5) 0.022(4) 0.036(6) 0.002(4) -0.014(4) -0.016(4)
O3 0.032(3) 0.025(4) 0.030(4) 0.002(3) -0.008(3) -0.010(3)
O4 0.048(6) 0.038(6) 0.038(7) -0.001(5) -0.013(5) -0.019(5)
B2 0.029(4) 0.024(4) 0.028(4) 0.000(4) -0.003(4) -0.006(4)
B1A 0.031(5) 0.026(4) 0.027(5) -0.002(4) -0.001(4) -0.011(4)
O1A 0.047(4) 0.032(4) 0.033(5) 0.000(4) -0.009(4) -0.019(4)
C19A 0.040(4) 0.030(4) 0.031(4) 0.000(4) -0.009(4) -0.013(4)
N1A 0.038(3) 0.027(3) 0.030(4) 0.005(3) -0.009(3) -0.020(3)
N2A 0.040(4) 0.028(3) 0.031(4) 0.003(3) -0.009(3) -0.019(3)
C20A 0.038(4) 0.028(4) 0.031(4) 0.000(4) -0.008(4) -0.016(4)
O2A 0.062(7) 0.037(8) 0.041(6) 0.004(5) -0.018(6) -0.029(6)
O3A 0.047(4) 0.027(4) 0.033(4) -0.001(3) -0.014(4) -0.025(3)
O4A 0.062(7) 0.029(7) 0.038(7) 0.003(5) -0.015(6) -0.032(6)
B2A 0.032(4) 0.025(4) 0.030(4) -0.002(4) -0.004(4) -0.012(4)
C1 0.0321(14) 0.0235(12) 0.0439(16) 0.0028(11) 0.0044(12) -0.0086(11)
C2 0.0298(14) 0.0249(12) 0.0356(14) -0.0018(10) 0.0003(11) -0.0108(10)
C3 0.0397(15) 0.0198(11) 0.0321(13) -0.0015(10) -0.0010(11) -0.0081(11)
C4 0.0447(16) 0.0272(13) 0.0311(14) -0.0021(10) 0.0007(12) -0.0177(12)
C5 0.0343(14) 0.0321(14) 0.0386(15) -0.0044(11) 0.0056(12) -0.0173(12)
C6 0.0294(14) 0.0261(13) 0.0388(15) -0.0016(11) 0.0002(11) -0.0093(11)
C7 0.073(2) 0.0330(14) 0.0342(15) 0.0007(12) 0.0051(14) -0.0299(15)
C8A 0.112(12) 0.054(8) 0.052(10) 0.015(8) 0.028(9) -0.038(10)
C9A 0.119(13) 0.045(9) 0.055(9) 0.001(7) -0.013(10) -0.052(9)
C10A 0.091(8) 0.058(8) 0.049(8) 0.026(7) -0.013(7) -0.043(7)
C8B 0.105(5) 0.050(3) 0.032(3) 0.002(2) 0.004(3) -0.037(4)
C9B 0.153(8) 0.080(6) 0.059(4) 0.002(4) -0.006(5) -0.091(6)
C10B 0.110(5) 0.034(3) 0.072(5) 0.021(3) 0.017(4) -0.014(3)
C11 0.0304(14) 0.0323(14) 0.0584(19) -0.0026(13) 0.0030(13) -0.0077(12)
C12A 0.057(6) 0.087(7) 0.081(6) -0.019(5) -0.021(5) 0.026(5)
C13A 0.048(5) 0.049(5) 0.108(7) 0.002(5) 0.030(5) 0.008(4)
C14A 0.048(5) 0.040(4) 0.124(8) -0.034(5) -0.007(5) 0.000(4)
C12B 0.043(4) 0.059(4) 0.129(7) 0.002(4) -0.025(4) -0.009(3)
C13B 0.078(5) 0.063(4) 0.073(5) -0.018(4) 0.009(4) 0.025(4)
C14B 0.035(3) 0.026(3) 0.102(5) 0.000(3) 0.012(4) 0.006(2)
C15 0.0290(14) 0.0264(13) 0.0460(16) -0.0042(11) 0.0038(12) -0.0046(11)
C16A 0.039(8) 0.082(10) 0.093(10) -0.018(9) 0.012(8) -0.021(8)
C17A 0.032(8) 0.062(8) 0.081(10) -0.040(8) 0.031(8) -0.022(7)
C18A 0.033(8) 0.068(9) 0.075(10) -0.018(8) 0.036(8) 0.000(8)
C16B 0.038(2) 0.048(2) 0.106(4) 0.012(3) 0.018(3) 0.0040(19)
C17B 0.038(2) 0.132(5) 0.055(3) -0.042(3) 0.003(2) -0.006(3)
C18B 0.041(2) 0.068(3) 0.097(4) -0.040(3) 0.026(2) -0.026(2)

loop_
_atom_type_symbol
_atom_type_description
_atom_type_scat_dispersion_real
_atom_type_scat_dispersion_imag
_atom_type_scat_source
C C 0.0181 0.0091 'International Tables Vol C Tables 4.2.6.8 and 6.1.1.4'
H H 0.0000 0.0000 'International Tables Vol C Tables 4.2.6.8 and 6.1.1.4'
B B 0.0090 0.0039 'International Tables Vol C Tables 4.2.6.8 and 6.1.1.4'
N N 0.0311 0.0180 'International Tables Vol C Tables 4.2.6.8 and 6.1.1.4'
O O 0.0492 0.0322 'International Tables Vol C Tables 4.2.6.8 and 6.1.1.4'

loop_
_geom_angle_atom_site_label_1
_geom_angle_atom_site_label_2
_geom_angle_atom_site_label_3
_geom_angle
_geom_angle_site_symmetry_1
_geom_angle_site_symmetry_3
_geom_angle_publ_flag
O1 B1 C1 124(2) . . ?
N2 B1 O1 105(2) . . ?
N2 B1 C1 131(2) . . ?
C19 O1 B1 105(2) . . ?
N1 C19 O1 109.2(19) . . ?
O2 C19 O1 114(3) . . ?
O2 C19 N1 137(3) . . ?
C19 N1 N2 110.5(14) . . ?
C19 N1 B2 143(2) . . ?
N2 N1 B2 106.8(15) . . ?
B1 N2 N1 109.8(17) . . ?
B1 N2 C20 144(2) . . ?
N1 N2 C20 105.9(15) . . ?
O3 C20 N2 107(2) . . ?
O4 C20 N2 117(3) . . ?
O4 C20 O3 136(3) . . ?
C20 O3 B2 118(2) . . ?
O3 B2 N1 103(2) . . ?
O1A B1A C1 128(2) . . ?
N2A B1A O1A 106(2) . . ?
N2A B1A C1 126(3) . . ?
C19A O1A B1A 105(2) . . ?
N1A C19A O1A 109(2) . . ?
O2A C19A O1A 114(3) . . ?
O2A C19A N1A 137(3) . . ?
C19A N1A N2A 111.2(16) . . ?
C19A N1A B2A 142(2) . . ?
N2A N1A B2A 106.8(16) . . ?
B1A N2A N1A 109.0(18) . . ?
B1A N2A C20A 145(3) . . ?
N1A N2A C20A 105.5(16) . . ?
O3A C20A N2A 107(2) . . ?
O4A C20A N2A 117(3) . . ?
O4A C20A O3A 136(3) . . ?
C20A O3A B2A 117(2) . . ?
O3A B2A N1A 103(2) . . ?
C2 C1 B1 118.1(2) . . ?
C2 C1 B1A 118.3(3) . . ?
C2 C1 C6 120.0 . . ?
C6 C1 B1 119.5(3) . . ?
C6 C1 B1A 119.0(3) . . ?
C1 C2 C3 120.0 . . ?
C1 C2 C15 124.88(13) . . ?
C3 C2 C15 115.10(13) . . ?
C2 C3 C4 120.0 . . ?
C3 C4 C7 120.50(16) . . ?
C5 C4 C3 120.0 . . ?
C5 C4 C7 119.47(16) . . ?
C4 C5 C6 120.0 . . ?
C1 C6 C11 125.87(14) . . ?
C5 C6 C1 120.0 . . ?
C5 C6 C11 114.05(14) . . ?
C8A C7 C4 111.9(9) . . ?
C9A C7 C4 109.1(11) . . ?
C9A C7 C8A 107.8(16) . . ?
C9A C7 C10A 113.0(13) . . ?
C10A C7 C4 109.7(7) . . ?
C10A C7 C8A 105.2(13) . . ?
C8B C7 C4 110.9(4) . . ?
C8B C7 C9B 109.8(5) . . ?
C8B C7 C10B 107.3(4) . . ?
C9B C7 C4 107.3(4) . . ?
C9B C7 C10B 109.6(5) . . ?
C10B C7 C4 112.0(3) . . ?
C6 C11 C13B 107.7(3) . . ?
C12A C11 C6 106.6(4) . . ?
C13A C11 C6 115.0(4) . . ?
C13A C11 C12A 102.9(8) . . ?
C14A C11 C6 112.3(4) . . ?
C14A C11 C12A 110.5(8) . . ?
C14A C11 C13A 109.1(7) . . ?
C12B C11 C6 109.4(4) . . ?
C12B C11 C13B 107.6(6) . . ?
C12B C11 C14B 110.1(5) . . ?
C14B C11 C6 116.4(3) . . ?
C14B C11 C13B 105.1(5) . . ?
C16A C15 C2 110.5(10) . . ?
C17A C15 C2 112.7(7) . . ?
C17A C15 C16A 100.5(16) . . ?
C18A C15 C2 118.2(8) . . ?
C18A C15 C16A 97.4(17) . . ?
C18A C15 C17A 114.8(15) . . ?
C16B C15 C2 111.6(2) . . ?
C17B C15 C2 109.3(3) . . ?
C17B C15 C16B 109.1(4) . . ?
C17B C15 C18B 110.2(4) . . ?
C18B C15 C2 112.0(2) . . ?
C18B C15 C16B 104.5(4) . . ?

loop_
_geom_bond_atom_site_label_1
_geom_bond_atom_site_label_2
_geom_bond_distance
_geom_bond_site_symmetry_2
_geom_bond_publ_flag
B1 O1 1.47(4) . ?
B1 N2 1.32(3) . ?
B1 C1 1.66(3) . ?
O1 C19 1.43(3) . ?
C19 N1 1.25(3) . ?
C19 O2 1.211(11) . ?
N1 N2 1.419(7) . ?
N1 B2 1.54(3) . ?
N2 C20 1.50(3) . ?
C20 O3 1.31(4) . ?
C20 O4 1.210(11) . ?
O3 B2 1.35(4) . ?
B1A O1A 1.47(4) . ?
B1A N2A 1.32(3) . ?
B1A C1 1.67(3) . ?
O1A C19A 1.43(3) . ?
C19A N1A 1.25(3) . ?
C19A O2A 1.210(12) . ?
N1A N2A 1.417(8) . ?
N1A B2A 1.54(4) . ?
N2A C20A 1.49(3) . ?
C20A O3A 1.30(4) . ?
C20A O4A 1.209(13) . ?
O3A B2A 1.34(4) . ?
C1 C2 1.3900 . ?
C1 C6 1.3900 . ?
C2 C3 1.3900 . ?
C2 C15 1.569(3) . ?
C3 C4 1.3900 . ?
C4 C5 1.3900 . ?
C4 C7 1.559(3) . ?
C5 C6 1.3900 . ?
C6 C11 1.570(3) . ?
C7 C8A 1.528(13) . ?
C7 C9A 1.507(14) . ?
C7 C10A 1.509(13) . ?
C7 C8B 1.513(6) . ?
C7 C9B 1.515(8) . ?
C7 C10B 1.543(7) . ?
C11 C12A 1.561(10) . ?
C11 C13A 1.513(8) . ?
C11 C14A 1.481(9) . ?
C11 C12B 1.501(7) . ?
C11 C13B 1.572(8) . ?
C11 C14B 1.508(6) . ?
C15 C16A 1.526(14) . ?
C15 C17A 1.525(13) . ?
C15 C18A 1.512(14) . ?
C15 C16B 1.525(5) . ?
C15 C17B 1.502(5) . ?
C15 C18B 1.517(5) . ?
